data_2001997
loop_
_publ_author_name
'Okechukwu, R. C.'
'Fun, H.-K.'
'Teoh, S.-G.'
'Teo, S.-B.'
'Chinnakali, K.'

_publ_section_title
;Structure of
 [<i>N</i>-(2-mercaptophenyl)-4-oxo-2-pentylideneaminato-<i>N</i>,<i>O</i>,<i>S</i>]diphenyltin(IV)
;
_journal_issue 2
_journal_name_full 'Acta Crystallographica Section C'
_journal_page_first 368
_journal_page_last 370
_journal_paper_doi 10.1107/S0108270192008928
_journal_volume 49
_journal_year 1993
_chemical_formula_sum 'C23 H21 N O S Sn'
_chemical_formula_weight 478.2
_symmetry_cell_setting monoclinic
_symmetry_space_group_name_Hall '-P 2ybc'
_symmetry_space_group_name_H-M 'P 1 21/c 1'
_atom_type_scat_source 'SHELXTL/PC (Sheldrick, 1990)'
_cell_angle_alpha 90
_cell_angle_beta 97.35(2)
_cell_angle_gamma 90
_cell_formula_units_Z 4
_cell_length_a 11.137(3)
_cell_length_b 16.016(3)
_cell_length_c 11.765(3)
_cell_measurement_reflns_used 50
_cell_measurement_temperature 298
_cell_measurement_theta_max 17.5
_cell_measurement_theta_min 7.5
_cell_volume 2081.3(9)
_diffrn_measurement_device 'Siemens P4'
_diffrn_measurement_method 2\q/\q
_diffrn_radiation_type 'Mo K\a'
_diffrn_radiation_wavelength 0.71069
_diffrn_reflns_av_R_equivalents 0.0203
_diffrn_reflns_limit_h_max 14
_diffrn_reflns_limit_h_min 0
_diffrn_reflns_limit_k_max 20
_diffrn_reflns_limit_k_min 0
_diffrn_reflns_limit_l_max 15
_diffrn_reflns_limit_l_min -15
_diffrn_reflns_number 5017
_diffrn_reflns_theta_max 55.0
_diffrn_standards_decay_% insignificant
_diffrn_standards_interval_count 100
_diffrn_standards_number 2
_exptl_absorpt_coefficient_mu 1.340
_exptl_absorpt_correction_T_max 0.87
_exptl_absorpt_correction_T_min 0.61
_exptl_absorpt_correction_type empirical
_exptl_crystal_colour yellow
_exptl_crystal_density_diffrn 1.526
_exptl_crystal_density_meas 1.532
_exptl_crystal_description plate
_exptl_crystal_size_max 5
_exptl_crystal_size_mid 0.2
_exptl_crystal_size_min 0.1
_refine_diff_density_max 0.34
_refine_diff_density_min -0.40
_refine_ls_extinction_method none
_refine_ls_goodness_of_fit_obs 2.01
_refine_ls_hydrogen_treatment refall
_refine_ls_number_parameters 328
_refine_ls_number_reflns 3741
_refine_ls_R_factor_obs 0.0229
_refine_ls_shift/esd_max 0.003
_refine_ls_structure_factor_coef F
_refine_ls_weighting_details 'w = 1.0/[\s^2^(F)]'
_refine_ls_weighting_scheme calc
_refine_ls_wR_factor_obs 0.0216
_reflns_number_observed 3741
_reflns_number_total 4782
_reflns_observed_criterion F>4.0\s(F)
_cod_data_source_file li1015.cif
_cod_data_source_block li1015_structure_1_of_1
_cod_depositor_comments
;
The following automatic conversions were performed:

'_refine_ls_weighting_scheme' value '1.0/[\s^2^(F)]' was changed to
'calc'. New tag '_refine_ls_weighting_details' was created. The value
of the new tag was set to 'w = 1.0/[\s^2^(F)]'.

Automatic conversion script
Id: cif_fix_values 3143 2015-03-26 13:38:13Z robertas 
;
_cod_database_code 2001997

loop_
_atom_site_label
_atom_site_fract_x
_atom_site_fract_y
_atom_site_fract_z
_atom_site_U_iso_or_equiv
Sn .23980(10) -.0041 .22060(10) .0410(10)
S .16400(10) -.13870(10) .29260(10) .0530(10)
O .3615(2) .09140(10) .17320(10) .0510(10)
N .4071(2) -.05960(10) .2948(2) .0450(10)
C(1) .1359(3) .0591(2) .4353(3) .0600(10)
C(2) .0945(3) .1171(3) .5093(3) .0780(10)
C(3) .0907(4) .1984(3) .4823(4) .092(2)
C(4) .1270(5) .2244(3) .3816(5) .105(2)
C(5) .1723(3) .1678(2) .3092(3) .077(2)
C(6) .1760(2) .0841(2) .3340(2) .0470(10)
C(7) .1813(2) -.0229(2) .0431(2) .0440(10)
C(8) .1609(3) .0437(2) -.0324(2) .0550(10)
C(9) .1261(3) .0296(2) -.1485(3) .0650(10)
C(10) .1145(3) -.0496(2) -.1906(3) .0650(10)
C(11) .1339(3) -.1159(2) -.1171(3) .0760(10)
C(12) .1658(3) -.1019(2) -.0007(3) .0640(10)
C(13) .5147(4) .1438(3) .0707(4) .076(2)
C(14) .4641(3) .0752(2) .1379(2) .0540(10)
C(15) .5283(3) .0027(2) .1622(3) .0590(10)
C(16) .5068(3) -.0586(2) .2421(2) .0540(10)
C(17) .6017(4) -.1261(3) .2653(4) .075(2)
C(18) .3964(2) -.1072(2) .3946(2) .0460(10)
C(19) .4884(3) -.1113(2) .4863(3) .0570(10)
C(20) .4717(3) -.1537(2) .5845(3) .0680(10)
C(21) .3614(3) -.1894(2) .5959(3) .0690(10)
C(22) .2681(3) -.1829(2) .5081(3) .0580(10)
C(23) .2841(2) -.1436(2) .4054(2) .0470(10)
H(1) .134(3) .0071(17) .455(3) .075(10)
H(2) .074(3) .0927(18) .580(3) .087(11)
H(3) .056(3) .237(2) .520(3) .114(14)
H(4) .126(4) .273(2) .364(3) .120(16)
H(5) .194(3) .1833(17) .246(2) .064(10)
H(8) .173(2) .0970(16) -.008(2) .063(9)
H(9) .107(3) .0784(17) -.191(2) .074(10)
H(10) .093(2) -.0578(16) -.272(2) .068(9)
H(11) .122(3) -.1703(19) -.143(3) .090(11)
H(12) .173(2) -.1458(16) .044(2) .064(9)
H(13A) .553(3) .186(2) .120(3) .107(13)
H(13B) .582(4) .113(3) .031(4) .164(19)
H(13C) .455(3) .169(2) .032(3) .104(16)
H(15) .595(2) -.0022(17) .132(2) .063(8)
H(17A) .571(3) -.1753(19) .287(3) .082(12)
H(17B) .632(3) -.136(2) .203(3) .095(13)
H(17C) .663(3) -.102(2) .325(3) .093(12)
H(19) .556(2) -.0807(14) .4816(19) .037(7)
H(20) .533(2) -.1578(16) .646(2) .067(9)
H(21) .351(3) -.2220(19) .665(3) .093(11)
H(22) .197(2) -.2043(16) .510(2) .053(8)

loop_
_geom_angle_atom_site_label_1
_geom_angle_atom_site_label_2
_geom_angle_atom_site_label_3
_geom_angle
_geom_angle_publ_flag
S Sn O 161.10(10) yes
O Sn N 81.80(10) yes
O Sn C(6) 87.90(10) yes
S Sn C(7) 97.80(10) yes
N Sn C(7) 118.80(10) yes
Sn S C(23) 92.10(10) yes
Sn N C(16) 122.3(2) yes
C(16) N C(18) 123.5(2) yes
C(1) C(2) C(3) 120.2(4) yes
C(3) C(4) C(5) 120.4(4) yes
Sn C(6) C(1) 121.2(2) yes
C(1) C(6) C(5) 117.6(3) yes
Sn C(7) C(12) 120.5(2) yes
C(7) C(8) C(9) 120.5(3) yes
C(9) C(10) C(11) 119.5(3) yes
C(7) C(12) C(11) 121.6(3) yes
O C(14) C(15) 124.2(3) yes
C(14) C(15) C(16) 127.0(3) yes
N C(16) C(17) 120.6(3) yes
N C(18) C(19) 122.4(2) yes
C(19) C(18) C(23) 119.2(2) yes
C(19) C(20) C(21) 120.4(3) yes
C(21) C(22) C(23) 121.2(3) yes
S C(23) C(22) 120.3(2) yes
S Sn N 79.50(10) yes
S Sn C(6) 101.90(10) yes
N Sn C(6) 111.30(10) yes
O Sn C(7) 88.30(10) yes
C(6) Sn C(7) 128.60(10) yes
Sn O C(14) 123.4(2) yes
Sn N C(18) 113.5(2) yes
C(2) C(1) C(6) 120.9(3) yes
C(2) C(3) C(4) 119.9(4) yes
C(4) C(5) C(6) 120.9(4) yes
Sn C(6) C(5) 121.3(2) yes
Sn C(7) C(8) 121.6(2) yes
C(8) C(7) C(12) 117.8(2) yes
C(8) C(9) C(10) 120.6(3) yes
C(10) C(11) C(12) 119.9(3) yes
O C(14) C(13) 115.4(3) yes
C(13) C(14) C(15) 120.4(3) yes
N C(16) C(15) 122.8(3) yes
C(15) C(16) C(17) 116.5(3) yes
N C(18) C(23) 118.0(2) yes
C(18) C(19) C(20) 120.7(3) yes
C(20) C(21) C(22) 119.6(3) yes
S C(23) C(18) 120.9(2) yes
C(18) C(23) C(22) 118.8(2) yes

loop_
_geom_bond_atom_site_label_1
_geom_bond_atom_site_label_2
_geom_bond_distance
_geom_bond_publ_flag
Sn S 2.5020(10) yes
Sn N 2.146(2) yes
Sn C(7) 2.128(2) yes
O C(14) 1.290(4) yes
N C(18) 1.418(3) yes
C(1) C(6) 1.385(4) yes
C(3) C(4) 1.364(7) yes
C(5) C(6) 1.370(4) yes
C(7) C(12) 1.370(4) yes
C(9) C(10) 1.363(5) yes
C(11) C(12) 1.388(5) yes
C(14) C(15) 1.374(4) yes
C(16) C(17) 1.513(5) yes
C(18) C(23) 1.400(4) yes
C(20) C(21) 1.378(5) yes
C(22) C(23) 1.394(4) yes
Sn O 2.165(2) yes
Sn C(6) 2.127(3) yes
S C(23) 1.761(3) yes
N C(16) 1.339(4) yes
C(1) C(2) 1.392(5) yes
C(2) C(3) 1.340(6) yes
C(4) C(5) 1.383(6) yes
C(7) C(8) 1.387(4) yes
C(8) C(9) 1.390(4) yes
C(10) C(11) 1.369(5) yes
C(13) C(14) 1.504(5) yes
C(15) C(16) 1.401(4) yes
C(18) C(19) 1.391(4) yes
C(19) C(20) 1.373(4) yes
C(21) C(22) 1.372(4) yes
